data_2237378
loop_
_publ_author_name
'Srinivasan, Thothadri'
'Senthilkumar, Govindaraj'
'Manikandan, Haridoss'
'Gopalakrishanan, Mannathusamy'
'Velmurugan, Devadasan'

_publ_section_title
;
 1-Cyclopropyl-2-(2-fluorophenyl)-5-(4-fluorophenyl)-3-phenylpentane-1,5-dione
;
_journal_coeditor_code PV2615
_journal_issue 2
_journal_name_full 'Acta Crystallographica Section E'
_journal_page_first o215
_journal_paper_doi 10.1107/S1600536813000032
_journal_volume 69
_journal_year 2013
_chemical_formula_iupac 'C26 H22 F2 O2'
_chemical_formula_moiety 'C26 H22 F2 O2'
_chemical_formula_sum 'C26 H22 F2 O2'
_chemical_formula_weight 404.44
_chemical_name_systematic
;
1-Cyclopropyl-2-(2-fluorophenyl)-5-(4-fluorophenyl)-3-phenylpentane-1,5-dione
;
_space_group_IT_number 15
_symmetry_cell_setting monoclinic
_symmetry_space_group_name_Hall '-C 2yc'
_symmetry_space_group_name_H-M 'C 1 2/c 1'
_atom_sites_solution_hydrogens geom
_atom_sites_solution_primary direct
_atom_sites_solution_secondary difmap
_audit_creation_method SHELXL-97
_cell_angle_alpha 90.00
_cell_angle_beta 95.334(2)
_cell_angle_gamma 90.00
_cell_formula_units_Z 8
_cell_length_a 38.9453(14)
_cell_length_b 5.7769(2)
_cell_length_c 18.3045(7)
_cell_measurement_reflns_used 5017
_cell_measurement_temperature 293(2)
_cell_measurement_theta_max 28.28
_cell_measurement_theta_min 1.05
_cell_volume 4100.4(3)
_computing_cell_refinement 'SAINT (Bruker, 2008)'
_computing_data_collection 'APEX2 (Bruker, 2008)'
_computing_data_reduction 'SAINT (Bruker, 2008)'
_computing_molecular_graphics 'ORTEP-3 (Farrugia, 2012)'
_computing_publication_material 'SHELXL97 (Sheldrick, 2008) and PLATON (Spek, 2009)'
_computing_structure_refinement 'SHELXL97 (Sheldrick, 2008)'
_computing_structure_solution 'SHELXS97 (Sheldrick, 2008)'
_diffrn_ambient_temperature 293(2)
_diffrn_measured_fraction_theta_full 0.982
_diffrn_measured_fraction_theta_max 0.982
_diffrn_measurement_device_type 'Bruker SMART APEXII area-detector'
_diffrn_measurement_method '\w and \f scans'
_diffrn_radiation_monochromator graphite
_diffrn_radiation_source 'fine-focus sealed tube'
_diffrn_radiation_type MoK\a
_diffrn_radiation_wavelength 0.71073
_diffrn_reflns_av_R_equivalents 0.0321
_diffrn_reflns_av_sigmaI/netI 0.0312
_diffrn_reflns_limit_h_max 43
_diffrn_reflns_limit_h_min -50
_diffrn_reflns_limit_k_max 7
_diffrn_reflns_limit_k_min -7
_diffrn_reflns_limit_l_max 24
_diffrn_reflns_limit_l_min -24
_diffrn_reflns_number 18721
_diffrn_reflns_theta_full 28.28
_diffrn_reflns_theta_max 28.28
_diffrn_reflns_theta_min 1.05
_exptl_absorpt_coefficient_mu 0.094
_exptl_absorpt_correction_T_max 0.9815
_exptl_absorpt_correction_T_min 0.9724
_exptl_absorpt_correction_type multi-scan
_exptl_absorpt_process_details '(<i>SADABS</i>; Bruker, 2008)'
_exptl_crystal_colour Colourless
_exptl_crystal_density_diffrn 1.310
_exptl_crystal_density_method 'not measured'
_exptl_crystal_description Block
_exptl_crystal_F_000 1696
_exptl_crystal_size_max 0.30
_exptl_crystal_size_mid 0.25
_exptl_crystal_size_min 0.20
_refine_diff_density_max 0.253
_refine_diff_density_min -0.197
_refine_ls_extinction_method none
_refine_ls_goodness_of_fit_ref 1.016
_refine_ls_hydrogen_treatment constr
_refine_ls_matrix_type full
_refine_ls_number_parameters 271
_refine_ls_number_reflns 5017
_refine_ls_number_restraints 0
_refine_ls_restrained_S_all 1.016
_refine_ls_R_factor_all 0.0768
_refine_ls_R_factor_gt 0.0457
_refine_ls_shift/su_max 0.000
_refine_ls_shift/su_mean 0.000
_refine_ls_structure_factor_coef Fsqd
_refine_ls_weighting_details 'calc w=1/[\s^2^(Fo^2^)+(0.0504P)^2^+2.5291P] where P=(Fo^2^+2Fc^2^)/3'
_refine_ls_weighting_scheme calc
_refine_ls_wR_factor_gt 0.1114
_refine_ls_wR_factor_ref 0.1329
_reflns_number_gt 3326
_reflns_number_total 5017
_reflns_threshold_expression I>2sigma(I)
_cod_data_source_file pv2615.cif
_cod_data_source_block I
_cod_original_sg_symbol_H-M 'C 2/c'
_cod_database_code 2237378
_cod_database_fobs_code 2237378

loop_
_symmetry_equiv_pos_as_xyz
'x, y, z'
'-x, y, -z+1/2'
'x+1/2, y+1/2, z'
'-x+1/2, y+1/2, -z+1/2'
'-x, -y, -z'
'x, -y, z-1/2'
'-x+1/2, -y+1/2, -z'
'x+1/2, -y+1/2, z-1/2'

loop_
_atom_site_type_symbol
_atom_site_label
_atom_site_fract_x
_atom_site_fract_y
_atom_site_fract_z
_atom_site_U_iso_or_equiv
_atom_site_adp_type
_atom_site_calc_flag
_atom_site_refinement_flags
_atom_site_occupancy
_atom_site_symmetry_multiplicity
C C1 0.00262(5) 0.6122(5) 0.08432(12) 0.0835(7) Uani d . 1 1
H H1A -0.0048 0.7524 0.0583 0.100 Uiso calc R 1 1
H H1B -0.0123 0.4795 0.0741 0.100 Uiso calc R 1 1
C C2 0.01946(5) 0.6368(5) 0.15898(11) 0.0768(6) Uani d . 1 1
H H2A 0.0149 0.5191 0.1946 0.092 Uiso calc R 1 1
H H2B 0.0224 0.7920 0.1788 0.092 Uiso calc R 1 1
C C3 0.04098(5) 0.5684(4) 0.09772(11) 0.0628(5) Uani d . 1 1
H H3 0.0487 0.4070 0.0966 0.075 Uiso calc R 1 1
C C4 0.06452(4) 0.7452(3) 0.07330(9) 0.0494(4) Uani d . 1 1
C C5 0.10063(4) 0.6636(3) 0.05999(8) 0.0402(3) Uani d . 1 1
H H5 0.0987 0.5069 0.0395 0.048 Uiso calc R 1 1
C C6 0.12138(4) 0.6493(3) 0.13465(8) 0.0403(3) Uani d . 1 1
C C7 0.12022(4) 0.8227(3) 0.18717(8) 0.0473(4) Uani d . 1 1
H H7 0.1065 0.9523 0.1765 0.057 Uiso calc R 1 1
C C8 0.13904(5) 0.8064(3) 0.25495(9) 0.0553(4) Uani d . 1 1
H H8 0.1378 0.9238 0.2894 0.066 Uiso calc R 1 1
C C9 0.15958(5) 0.6159(3) 0.27130(9) 0.0565(5) Uani d . 1 1
H H9 0.1721 0.6045 0.3170 0.068 Uiso calc R 1 1
C C10 0.16176(5) 0.4425(3) 0.22048(10) 0.0549(4) Uani d . 1 1
H H10 0.1758 0.3142 0.2310 0.066 Uiso calc R 1 1
C C11 0.14271(4) 0.4636(3) 0.15372(9) 0.0464(4) Uani d . 1 1
C C12 0.11779(4) 0.8197(3) 0.00456(8) 0.0406(3) Uani d . 1 1
H H12 0.1183 0.9786 0.0233 0.049 Uiso calc R 1 1
C C13 0.09715(4) 0.8184(3) -0.07003(8) 0.0397(3) Uani d . 1 1
C C14 0.07706(5) 1.0070(3) -0.09310(10) 0.0536(4) Uani d . 1 1
H H14 0.0760 1.1340 -0.0622 0.064 Uiso calc R 1 1
C C15 0.05858(5) 1.0098(4) -0.16130(11) 0.0645(5) Uani d . 1 1
H H15 0.0451 1.1378 -0.1757 0.077 Uiso calc R 1 1
C C16 0.05997(5) 0.8243(4) -0.20788(10) 0.0615(5) Uani d . 1 1
H H16 0.0476 0.8265 -0.2539 0.074 Uiso calc R 1 1
C C17 0.07965(5) 0.6367(3) -0.18606(10) 0.0596(5) Uani d . 1 1
H H17 0.0807 0.5106 -0.2174 0.072 Uiso calc R 1 1
C C18 0.09808(5) 0.6331(3) -0.11760(9) 0.0506(4) Uani d . 1 1
H H18 0.1113 0.5039 -0.1034 0.061 Uiso calc R 1 1
C C19 0.15504(4) 0.7407(3) -0.00056(9) 0.0468(4) Uani d . 1 1
H H19A 0.1669 0.7392 0.0484 0.056 Uiso calc R 1 1
H H19B 0.1548 0.5833 -0.0190 0.056 Uiso calc R 1 1
C C20 0.17512(4) 0.8902(3) -0.04919(8) 0.0436(4) Uani d . 1 1
C C21 0.20585(4) 0.7867(3) -0.08010(8) 0.0417(3) Uani d . 1 1
C C22 0.22127(5) 0.9066(3) -0.13411(10) 0.0552(4) Uani d . 1 1
H H22 0.2121 1.0477 -0.1507 0.066 Uiso calc R 1 1
C C23 0.24992(5) 0.8207(4) -0.16359(11) 0.0689(6) Uani d . 1 1
H H23 0.2600 0.9015 -0.2000 0.083 Uiso calc R 1 1
C C24 0.26322(5) 0.6147(4) -0.13818(11) 0.0625(5) Uani d . 1 1
C C25 0.24916(5) 0.4901(3) -0.08487(11) 0.0613(5) Uani d . 1 1
H H25 0.2589 0.3506 -0.0682 0.074 Uiso calc R 1 1
C C26 0.22017(4) 0.5761(3) -0.05628(10) 0.0520(4) Uani d . 1 1
H H26 0.2101 0.4921 -0.0206 0.062 Uiso calc R 1 1
O O1 0.05644(4) 0.9477(3) 0.06815(9) 0.0757(4) Uani d . 1 1
O O2 0.16725(3) 1.0902(2) -0.06242(7) 0.0608(3) Uani d . 1 1
F F1 0.14564(3) 0.29321(18) 0.10349(6) 0.0686(3) Uani d . 1 1
F F2 0.29148(3) 0.5295(3) -0.16639(8) 0.0974(5) Uani d . 1 1

loop_
_atom_site_aniso_label
_atom_site_aniso_U_11
_atom_site_aniso_U_22
_atom_site_aniso_U_33
_atom_site_aniso_U_12
_atom_site_aniso_U_13
_atom_site_aniso_U_23
C1 0.0478(11) 0.132(2) 0.0718(13) -0.0092(12) 0.0112(10) -0.0214(14)
C2 0.0593(12) 0.1175(19) 0.0566(11) 0.0007(12) 0.0211(10) 0.0027(12)
C3 0.0491(10) 0.0742(13) 0.0678(12) -0.0008(9) 0.0193(9) -0.0031(10)
C4 0.0478(9) 0.0616(11) 0.0393(8) 0.0067(8) 0.0073(7) -0.0017(8)
C5 0.0431(8) 0.0415(8) 0.0367(7) 0.0007(7) 0.0072(6) -0.0015(6)
C6 0.0438(8) 0.0432(8) 0.0350(7) -0.0025(7) 0.0096(6) 0.0018(6)
C7 0.0551(10) 0.0476(9) 0.0403(8) 0.0012(8) 0.0107(7) -0.0014(7)
C8 0.0668(11) 0.0597(11) 0.0402(8) -0.0128(9) 0.0092(8) -0.0061(8)
C9 0.0608(11) 0.0682(12) 0.0395(8) -0.0144(9) -0.0011(8) 0.0081(8)
C10 0.0562(10) 0.0533(10) 0.0542(10) 0.0009(8) 0.0002(8) 0.0125(8)
C11 0.0545(10) 0.0425(9) 0.0428(8) -0.0013(7) 0.0073(7) -0.0007(7)
C12 0.0445(8) 0.0402(8) 0.0377(7) -0.0009(7) 0.0071(6) 0.0000(6)
C13 0.0393(8) 0.0422(8) 0.0383(7) 0.0015(6) 0.0080(6) 0.0014(6)
C14 0.0599(11) 0.0474(9) 0.0532(10) 0.0121(8) 0.0037(8) -0.0021(8)
C15 0.0638(12) 0.0655(12) 0.0625(11) 0.0212(10) -0.0038(10) 0.0098(10)
C16 0.0576(11) 0.0767(13) 0.0478(9) 0.0017(10) -0.0072(8) 0.0041(9)
C17 0.0727(12) 0.0582(11) 0.0468(9) 0.0041(9) -0.0006(9) -0.0088(8)
C18 0.0595(10) 0.0470(9) 0.0450(9) 0.0119(8) 0.0027(8) -0.0011(7)
C19 0.0426(8) 0.0560(10) 0.0420(8) -0.0002(7) 0.0046(7) 0.0090(7)
C20 0.0448(9) 0.0466(9) 0.0389(8) -0.0052(7) 0.0013(7) 0.0029(7)
C21 0.0393(8) 0.0467(9) 0.0386(7) -0.0071(7) 0.0009(6) -0.0019(7)
C22 0.0538(10) 0.0564(10) 0.0564(10) -0.0007(8) 0.0111(8) 0.0107(8)
C23 0.0596(12) 0.0859(15) 0.0649(12) -0.0009(11) 0.0246(10) 0.0106(11)
C24 0.0458(10) 0.0771(13) 0.0657(12) 0.0027(9) 0.0114(9) -0.0142(10)
C25 0.0554(11) 0.0542(10) 0.0735(12) 0.0065(9) 0.0021(10) -0.0025(10)
C26 0.0503(10) 0.0512(10) 0.0548(10) -0.0027(8) 0.0061(8) 0.0052(8)
O1 0.0719(9) 0.0683(9) 0.0911(11) 0.0222(7) 0.0290(8) 0.0081(8)
O2 0.0657(8) 0.0478(7) 0.0717(8) 0.0030(6) 0.0217(7) 0.0074(6)
F1 0.0890(8) 0.0519(6) 0.0636(6) 0.0169(6) 0.0003(6) -0.0103(5)
F2 0.0719(8) 0.1137(11) 0.1122(11) 0.0203(7) 0.0387(8) -0.0110(9)

loop_
_atom_type_symbol
_atom_type_description
_atom_type_scat_dispersion_real
_atom_type_scat_dispersion_imag
_atom_type_scat_source
C C 0.0033 0.0016 'International Tables Vol C Tables 4.2.6.8 and 6.1.1.4'
H H 0.0000 0.0000 'International Tables Vol C Tables 4.2.6.8 and 6.1.1.4'
O O 0.0106 0.0060 'International Tables Vol C Tables 4.2.6.8 and 6.1.1.4'
F F 0.0171 0.0103 'International Tables Vol C Tables 4.2.6.8 and 6.1.1.4'

loop_
_geom_angle_atom_site_label_1
_geom_angle_atom_site_label_2
_geom_angle_atom_site_label_3
_geom_angle
C2 C1 C3 61.04(13)
C2 C1 H1A 117.7
C3 C1 H1A 117.7
C2 C1 H1B 117.7
C3 C1 H1B 117.7
H1A C1 H1B 114.8
C1 C2 C3 60.98(13)
C1 C2 H2A 117.7
C3 C2 H2A 117.7
C1 C2 H2B 117.7
C3 C2 H2B 117.7
H2A C2 H2B 114.8
C4 C3 C1 117.96(19)
C4 C3 C2 116.61(18)
C1 C3 C2 57.98(13)
C4 C3 H3 117.1
C1 C3 H3 117.1
C2 C3 H3 117.1
O1 C4 C3 121.98(17)
O1 C4 C5 121.47(16)
C3 C4 C5 116.41(15)
C6 C5 C4 107.08(12)
C6 C5 C12 113.11(12)
C4 C5 C12 112.61(13)
C6 C5 H5 107.9
C4 C5 H5 107.9
C12 C5 H5 107.9
C11 C6 C7 116.21(14)
C11 C6 C5 121.66(13)
C7 C6 C5 122.13(14)
C8 C7 C6 121.43(16)
C8 C7 H7 119.3
C6 C7 H7 119.3
C9 C8 C7 119.85(16)
C9 C8 H8 120.1
C7 C8 H8 120.1
C10 C9 C8 120.41(16)
C10 C9 H9 119.8
C8 C9 H9 119.8
C11 C10 C9 118.35(17)
C11 C10 H10 120.8
C9 C10 H10 120.8
F1 C11 C10 117.72(15)
F1 C11 C6 118.55(14)
C10 C11 C6 123.72(15)
C13 C12 C19 111.64(12)
C13 C12 C5 111.11(12)
C19 C12 C5 109.56(12)
C13 C12 H12 108.1
C19 C12 H12 108.1
C5 C12 H12 108.1
C18 C13 C14 117.68(15)
C18 C13 C12 121.82(14)
C14 C13 C12 120.49(14)
C15 C14 C13 121.11(16)
C15 C14 H14 119.4
C13 C14 H14 119.4
C16 C15 C14 120.31(17)
C16 C15 H15 119.8
C14 C15 H15 119.8
C17 C16 C15 119.41(17)
C17 C16 H16 120.3
C15 C16 H16 120.3
C16 C17 C18 120.40(17)
C16 C17 H17 119.8
C18 C17 H17 119.8
C13 C18 C17 121.09(16)
C13 C18 H18 119.5
C17 C18 H18 119.5
C20 C19 C12 114.29(13)
C20 C19 H19A 108.7
C12 C19 H19A 108.7
C20 C19 H19B 108.7
C12 C19 H19B 108.7
H19A C19 H19B 107.6
O2 C20 C21 120.10(14)
O2 C20 C19 121.79(15)
C21 C20 C19 118.10(14)
C22 C21 C26 118.17(16)
C22 C21 C20 118.95(15)
C26 C21 C20 122.88(14)
C23 C22 C21 121.29(17)
C23 C22 H22 119.4
C21 C22 H22 119.4
C24 C23 C22 118.51(18)
C24 C23 H23 120.7
C22 C23 H23 120.7
F2 C24 C23 119.03(19)
F2 C24 C25 118.37(19)
C23 C24 C25 122.60(18)
C24 C25 C26 118.49(18)
C24 C25 H25 120.8
C26 C25 H25 120.8
C25 C26 C21 120.94(17)
C25 C26 H26 119.5
C21 C26 H26 119.5

loop_
_geom_bond_atom_site_label_1
_geom_bond_atom_site_label_2
_geom_bond_distance
C1 C2 1.467(3)
C1 C3 1.513(3)
C1 H1A 0.9700
C1 H1B 0.9700
C2 C3 1.514(3)
C2 H2A 0.9700
C2 H2B 0.9700
C3 C4 1.469(3)
C3 H3 0.9800
C4 O1 1.213(2)
C4 C5 1.524(2)
C5 C6 1.524(2)
C5 C12 1.554(2)
C5 H5 0.9800
C6 C11 1.382(2)
C6 C7 1.392(2)
C7 C8 1.384(2)
C7 H7 0.9300
C8 C9 1.377(3)
C8 H8 0.9300
C9 C10 1.375(3)
C9 H9 0.9300
C10 C11 1.375(2)
C10 H10 0.9300
C11 F1 1.3589(18)
C12 C13 1.519(2)
C12 C19 1.532(2)
C12 H12 0.9800
C13 C18 1.382(2)
C13 C14 1.384(2)
C14 C15 1.382(3)
C14 H14 0.9300
C15 C16 1.373(3)
C15 H15 0.9300
C16 C17 1.366(3)
C16 H16 0.9300
C17 C18 1.385(2)
C17 H17 0.9300
C18 H18 0.9300
C19 C20 1.510(2)
C19 H19A 0.9700
C19 H19B 0.9700
C20 O2 1.2138(19)
C20 C21 1.495(2)
C21 C22 1.389(2)
C21 C26 1.391(2)
C22 C23 1.376(3)
C22 H22 0.9300
C23 C24 1.362(3)
C23 H23 0.9300
C24 F2 1.351(2)
C24 C25 1.367(3)
C25 C26 1.380(3)
C25 H25 0.9300
C26 H26 0.9300

loop_
_geom_hbond_atom_site_label_D
_geom_hbond_atom_site_label_H
_geom_hbond_atom_site_label_A
_geom_hbond_site_symmetry_A
_geom_hbond_distance_DH
_geom_hbond_distance_HA
_geom_hbond_distance_DA
_geom_hbond_angle_DHA
C12 H12 F1 1_565.01 0.98 2.51 3.402(2) 151
C5 H5 F1 -------- 0.98 2.42 2.833(2) 105

loop_
_geom_torsion_atom_site_label_1
_geom_torsion_atom_site_label_2
_geom_torsion_atom_site_label_3
_geom_torsion_atom_site_label_4
_geom_torsion
C2 C1 C3 C4 -105.4(2)
C1 C2 C3 C4 107.8(2)
C1 C3 C4 O1 27.0(3)
C2 C3 C4 O1 -39.1(3)
C1 C3 C4 C5 -157.23(16)
C2 C3 C4 C5 136.69(17)
O1 C4 C5 C6 95.68(19)
C3 C4 C5 C6 -80.10(17)
O1 C4 C5 C12 -29.3(2)
C3 C4 C5 C12 154.95(14)
C4 C5 C6 C11 136.23(16)
C12 C5 C6 C11 -99.12(17)
C4 C5 C6 C7 -44.37(19)
C12 C5 C6 C7 80.28(17)
C11 C6 C7 C8 -1.0(2)
C5 C6 C7 C8 179.55(15)
C6 C7 C8 C9 0.3(3)
C7 C8 C9 C10 0.6(3)
C8 C9 C10 C11 -0.6(3)
C9 C10 C11 F1 178.71(15)
C9 C10 C11 C6 -0.1(3)
C7 C6 C11 F1 -177.89(14)
C5 C6 C11 F1 1.5(2)
C7 C6 C11 C10 0.9(2)
C5 C6 C11 C10 -179.62(15)
C6 C5 C12 C13 177.05(12)
C4 C5 C12 C13 -61.37(16)
C6 C5 C12 C19 53.22(17)
C4 C5 C12 C19 174.80(13)
C19 C12 C13 C18 46.5(2)
C5 C12 C13 C18 -76.16(18)
C19 C12 C13 C14 -132.39(16)
C5 C12 C13 C14 104.98(17)
C18 C13 C14 C15 0.0(3)
C12 C13 C14 C15 178.94(16)
C13 C14 C15 C16 -0.3(3)
C14 C15 C16 C17 0.3(3)
C15 C16 C17 C18 0.0(3)
C14 C13 C18 C17 0.3(3)
C12 C13 C18 C17 -178.64(16)
C16 C17 C18 C13 -0.3(3)
C13 C12 C19 C20 60.36(18)
C5 C12 C19 C20 -176.12(13)
C12 C19 C20 O2 23.4(2)
C12 C19 C20 C21 -157.76(14)
O2 C20 C21 C22 -11.6(2)
C19 C20 C21 C22 169.58(15)
O2 C20 C21 C26 167.32(16)
C19 C20 C21 C26 -11.5(2)
C26 C21 C22 C23 0.0(3)
C20 C21 C22 C23 179.00(17)
C21 C22 C23 C24 -0.5(3)
C22 C23 C24 F2 -179.57(18)
C22 C23 C24 C25 0.2(3)
F2 C24 C25 C26 -179.61(17)
C23 C24 C25 C26 0.6(3)
C24 C25 C26 C21 -1.1(3)
C22 C21 C26 C25 0.8(2)
C20 C21 C26 C25 -178.12(16)
